data_1511982
loop_
_publ_author_name
'Barquera-Lozada, Jos\'e Enrique'
'Obenhuber, Andreas'
'Hauf, Christoph'
'Scherer, Wolfgang'

_publ_section_title
;
 On the chemical shifts of agostic protons.
;
_journal_issue 20
_journal_name_full 'The journal of physical chemistry. A'
_journal_page_first 4304
_journal_page_last 4315
_journal_paper_doi 10.1021/jp4013174
_journal_volume 117
_journal_year 2013
_chemical_compound_source 'see text'
_chemical_formula_moiety 'C48 H43 Cl O8 P2 Pd'
_chemical_formula_sum 'C48 H43 Cl O8 P2 Pd'
_chemical_formula_weight 951.63
_chemical_name_systematic ?
_space_group_IT_number 14
_symmetry_cell_setting monoclinic
_symmetry_Int_Tables_number 14
_symmetry_space_group_name_Hall '-P 2yn'
_symmetry_space_group_name_H-M 'P 1 21/n 1'
_atom_sites_solution_hydrogens geom
_atom_sites_solution_primary direct
_atom_sites_solution_secondary difmap
_cell_angle_alpha 90
_cell_angle_beta 99.242(2)
_cell_angle_gamma 90
_cell_formula_units_Z 4
_cell_length_a 12.6057(4)
_cell_length_b 13.8157(4)
_cell_length_c 25.1280(8)
_cell_measurement_reflns_used 99964
_cell_measurement_temperature 100
_cell_measurement_theta_max 27.20
_cell_measurement_theta_min 1.47
_cell_volume 4319.4(2)
_computing_cell_refinement 'STOE X-AREA'
_computing_data_collection 'STOE X-AREA'
_computing_data_reduction 'STOE X-RED'
_computing_molecular_graphics 'PLATON (Spek, 2003)'
_computing_publication_material 'PLATON (Spek, 2003)'
_computing_structure_refinement 'SHELXL-97 (Sheldrick, 1997)'
_computing_structure_solution 'SIR92 (Altomare et al. 1994)'
_diffrn_ambient_temperature 100
_diffrn_detector 'image plate (34 cm diameter)'
_diffrn_detector_area_resol_mean 6.67
_diffrn_detector_type STOE
_diffrn_measured_fraction_theta_full 0.999
_diffrn_measured_fraction_theta_max 0.986
_diffrn_measurement_details ' 373 frames, detector distance = 120 mm'
_diffrn_measurement_device '2-circle goniometer'
_diffrn_measurement_device_type 'STOE IPDS 2T'
_diffrn_measurement_method 'rotation method'
_diffrn_radiation_collimation '0.5 mm diameter, multiple pinhole'
_diffrn_radiation_monochromator 'plane graphite'
_diffrn_radiation_polarisn_norm 0
_diffrn_radiation_type 'Mo K\a'
_diffrn_radiation_wavelength 0.71073
_diffrn_reflns_av_R_equivalents 0.0285
_diffrn_reflns_av_unetI/netI 0.0279
_diffrn_reflns_limit_h_max 15
_diffrn_reflns_limit_h_min -15
_diffrn_reflns_limit_k_max 17
_diffrn_reflns_limit_k_min -17
_diffrn_reflns_limit_l_max 31
_diffrn_reflns_limit_l_min -31
_diffrn_reflns_number 61870
_diffrn_reflns_reduction_process
;
;
_diffrn_reflns_theta_full 25.00
_diffrn_reflns_theta_max 26.86
_diffrn_reflns_theta_min 1.47
_diffrn_source 'sealed X-ray tube, 12 x 0.4 mm long-fine focus'
_diffrn_source_current 35
_diffrn_source_power 1.75
_diffrn_source_voltage 50
_exptl_absorpt_coefficient_mu 0.620
_exptl_absorpt_correction_T_max 0.9059
_exptl_absorpt_correction_T_min 0.8254
_exptl_absorpt_correction_type integration
_exptl_absorpt_process_details 'STOE X-RED'
_exptl_crystal_colour colourless
_exptl_crystal_density_diffrn 1.463
_exptl_crystal_density_method 'Not Measured'
_exptl_crystal_description block
_exptl_crystal_F_000 1952
_exptl_crystal_size_max 0.35
_exptl_crystal_size_mid 0.297
_exptl_crystal_size_min 0.20
_refine_diff_density_max 1.861
_refine_diff_density_min -0.399
_refine_diff_density_rms 0.078
_refine_ls_extinction_method none
_refine_ls_goodness_of_fit_ref 0.965
_refine_ls_hydrogen_treatment mixed
_refine_ls_matrix_type full
_refine_ls_number_parameters 548
_refine_ls_number_reflns 9168
_refine_ls_number_restraints 1
_refine_ls_restrained_S_all 0.965
_refine_ls_R_factor_all 0.0349
_refine_ls_R_factor_gt 0.0280
_refine_ls_shift/su_max 0.005
_refine_ls_shift/su_mean 0.000
_refine_ls_structure_factor_coef Fsqd
_refine_ls_weighting_details 'w=1/[\s^2^(Fo^2^)+(0.0634P)^2^+0.0000P] where P=(Fo^2^+2Fc^2^)/3'
_refine_ls_weighting_scheme calc
_refine_ls_wR_factor_gt 0.0804
_refine_ls_wR_factor_ref 0.0823
_reflns_number_gt 7729
_reflns_number_total 9168
_reflns_threshold_expression I>2\s(I)
_cod_data_source_file jp4013174_si_002.cif
_cod_data_source_block ao1890
_cod_depositor_comments
;
The following automatic conversions were performed:

'_symmetry_cell_setting' value 'Monoclinic' changed to 'monoclinic'
according to /home/saulius/struct/CIF-dictionaries/cif_core.dic
dictionary named 'cif_core.dic' version 2.3.1 from 2005-06-27.

Automatic conversion script
Id: cif_fix_values 1891 2012-01-12 08:04:46Z andrius 
;
_cod_original_sg_symbol_H-M 'P 21/n'
_cod_database_code 1511982

loop_
_symmetry_equiv_pos_site_id
_symmetry_equiv_pos_as_xyz
1 x,y,z
2 1/2-x,1/2+y,1/2-z
3 -x,-y,-z
4 1/2+x,1/2-y,1/2+z

loop_
_atom_site_aniso_label
_atom_site_aniso_U_11
_atom_site_aniso_U_22
_atom_site_aniso_U_33
_atom_site_aniso_U_23
_atom_site_aniso_U_13
_atom_site_aniso_U_12
Pd1 0.0155(1) 0.0225(1) 0.0139(1) -0.0008(1) 0.0018(1) 0.0006(1)
Cl1 0.0226(2) 0.0281(2) 0.0165(2) 0.0020(2) 0.0036(2) 0.0010(2)
P1 0.0163(2) 0.0206(2) 0.0176(2) 0.0003(2) 0.0011(2) 0.0000(2)
P2 0.0169(2) 0.0221(2) 0.0167(2) -0.0009(2) 0.0026(2) 0.0008(2)
O1 0.0330(8) 0.0218(7) 0.0249(7) 0.0014(6) 0.0072(6) -0.0009(6)
O2 0.0333(9) 0.0271(8) 0.0273(8) -0.0027(6) 0.0075(7) 0.0041(7)
O3 0.0237(8) 0.0345(8) 0.0225(7) -0.0034(6) 0.0059(6) 0.0010(6)
O4 0.0277(8) 0.0297(8) 0.0222(7) -0.0032(6) 0.0021(6) 0.0004(6)
O5 0.0209(7) 0.0314(8) 0.0231(7) 0.0037(6) 0.0033(6) -0.0032(6)
O6 0.0302(8) 0.0314(8) 0.0188(7) -0.0003(6) 0.0004(6) 0.0007(6)
O7 0.0259(8) 0.0220(7) 0.0338(8) 0.0035(6) 0.0019(6) 0.0016(6)
O8 0.0351(9) 0.0258(8) 0.0261(8) -0.0038(6) -0.0003(7) -0.0028(7)
C1 0.0163(9) 0.0231(10) 0.0193(9) 0.0008(7) 0.0013(7) -0.0001(7)
C2 0.0174(9) 0.0247(10) 0.0176(9) 0.0008(7) 0.0016(7) -0.0006(7)
C3 0.0167(9) 0.0251(10) 0.0201(9) -0.0025(8) 0.0006(7) 0.0011(8)
C4 0.0221(10) 0.0253(10) 0.0192(9) -0.0039(8) 0.0050(8) -0.0020(8)
C5 0.0221(10) 0.0263(10) 0.0196(9) -0.0016(8) 0.0001(8) 0.0003(8)
C6 0.0490(15) 0.0222(11) 0.0317(12) 0.0001(9) 0.0078(11) -0.0031(10)
C7 0.0250(11) 0.0215(9) 0.0198(9) 0.0003(8) 0.0041(8) 0.0022(8)
C8 0.0351(13) 0.0532(15) 0.0265(11) -0.0052(11) 0.0128(10) 0.0001(11)
C9 0.0193(10) 0.0249(10) 0.0215(10) -0.0012(8) 0.0030(8) 0.0028(8)
C10 0.0277(12) 0.0402(13) 0.0364(13) 0.0121(10) 0.0039(10) -0.0029(10)
C11 0.0216(10) 0.0230(10) 0.0209(9) 0.0025(8) 0.0071(8) 0.0015(8)
C12 0.0369(14) 0.0221(11) 0.0571(16) 0.0058(11) 0.0004(12) 0.0020(10)
C13 0.0200(10) 0.0233(9) 0.0192(9) 0.0003(8) -0.0003(8) -0.0032(8)
C14 0.0250(12) 0.0401(13) 0.0376(13) -0.0139(11) -0.0049(10) 0.0036(10)
C15 0.0392(15) 0.0489(16) 0.0469(16) -0.0262(13) -0.0022(12) 0.0024(12)
C16 0.0384(14) 0.0450(14) 0.0261(11) -0.0104(10) -0.0016(10) -0.0116(11)
C17 0.0296(12) 0.0357(12) 0.0245(11) 0.0041(9) -0.0070(9) -0.0062(10)
C18 0.0261(11) 0.0269(11) 0.0242(10) 0.0017(8) -0.0013(8) -0.0004(8)
C19 0.0211(10) 0.0224(9) 0.0164(9) -0.0006(7) 0.0018(7) -0.0003(8)
C20 0.0199(10) 0.0260(10) 0.0215(9) -0.0005(8) 0.0057(8) 0.0011(8)
C21 0.0282(11) 0.0241(10) 0.0263(10) 0.0008(8) 0.0075(8) -0.0021(9)
C22 0.0321(12) 0.0242(10) 0.0286(11) 0.0030(9) 0.0088(9) 0.0049(9)
C23 0.0244(11) 0.0322(11) 0.0303(11) 0.0049(9) 0.0091(9) 0.0068(9)
C24 0.0212(10) 0.0260(10) 0.0239(10) 0.0045(8) 0.0040(8) 0.0009(8)
C25 0.0193(10) 0.0245(9) 0.0215(9) 0.0046(8) 0.0020(8) 0.0020(8)
C26 0.0245(11) 0.0246(10) 0.0287(11) 0.0036(8) 0.0004(8) 0.0008(8)
C27 0.0287(12) 0.0301(11) 0.0359(12) 0.0102(10) 0.0015(10) -0.0046(9)
C28 0.0255(12) 0.0389(13) 0.0324(12) 0.0169(10) 0.0061(9) 0.0018(10)
C29 0.0267(11) 0.0385(12) 0.0228(10) 0.0074(9) 0.0061(9) 0.0058(9)
C30 0.0192(10) 0.0297(10) 0.0232(10) 0.0031(8) 0.0013(8) 0.0003(8)
C31 0.0230(10) 0.0229(9) 0.0182(9) 0.0024(7) 0.0031(8) 0.0033(8)
C32 0.0271(11) 0.0282(10) 0.0264(11) 0.0007(9) 0.0083(9) 0.0029(9)
C33 0.0340(13) 0.0308(11) 0.0334(12) 0.0029(9) 0.0159(10) 0.0068(10)
C34 0.0505(15) 0.0295(11) 0.0243(11) -0.0034(9) 0.0140(10) 0.0074(10)
C35 0.0392(14) 0.0342(12) 0.0300(12) -0.0108(10) 0.0021(10) 0.0028(10)
C36 0.0284(12) 0.0312(11) 0.0282(11) -0.0052(9) 0.0025(9) 0.0024(9)
C37 0.0204(10) 0.0242(10) 0.0200(9) -0.0018(8) 0.0058(8) 0.0008(8)
C38 0.0190(10) 0.0280(11) 0.0293(11) 0.0013(9) 0.0023(8) 0.0011(8)
C39 0.0199(11) 0.0355(12) 0.0321(12) -0.0002(9) 0.0020(9) -0.0028(9)
C40 0.0271(11) 0.0278(11) 0.0269(11) -0.0024(8) 0.0077(9) -0.0050(9)
C41 0.0286(11) 0.0255(10) 0.0230(10) 0.0003(8) 0.0073(8) 0.0017(8)
C42 0.0193(10) 0.0278(10) 0.0194(9) -0.0009(8) 0.0035(7) 0.0021(8)
C43 0.0141(9) 0.0318(11) 0.0197(9) 0.0023(8) 0.0017(7) -0.0017(8)
C44 0.0200(10) 0.0334(11) 0.0235(10) -0.0010(9) 0.0026(8) 0.0006(8)
C45 0.0212(11) 0.0509(14) 0.0196(10) -0.0005(10) 0.0020(8) -0.0030(10)
C46 0.0215(11) 0.0494(14) 0.0257(11) 0.0112(10) 0.0014(8) 0.0017(10)
C47 0.0245(11) 0.0356(12) 0.0311(12) 0.0099(9) 0.0060(9) 0.0055(9)
C48 0.0210(10) 0.0305(11) 0.0238(10) 0.0025(8) 0.0049(8) 0.0016(8)

loop_
_atom_site_label
_atom_site_type_symbol
_atom_site_thermal_displace_type
_atom_site_fract_x
_atom_site_fract_y
_atom_site_fract_z
_atom_site_occupancy
_atom_site_U_iso_or_equiv
_atom_site_calc_flag
_atom_site_refinement_flags
Pd1 Pd Uani 0.96182(1) 0.27989(1) 0.58564(1) 1.000 0.0174(1) . .
Cl1 Cl Uani 0.98030(4) 0.34204(4) 0.49967(2) 1.000 0.0224(1) . .
P1 P Uani 0.77487(4) 0.29758(4) 0.56406(2) 1.000 0.0184(1) . .
P2 P Uani 1.14881(4) 0.25891(4) 0.60383(2) 1.000 0.0186(1) . .
O1 O Uani 1.00599(13) 0.59105(11) 0.64221(6) 1.000 0.0263(4) . .
O2 O Uani 0.91103(13) 0.58901(11) 0.71050(6) 1.000 0.0289(5) . .
O3 O Uani 0.82258(12) 0.39138(12) 0.77230(6) 1.000 0.0267(4) . .
O4 O Uani 0.98902(13) 0.45089(11) 0.79885(6) 1.000 0.0267(4) . .
O5 O Uani 0.84992(12) 0.14715(11) 0.74525(6) 1.000 0.0252(4) . .
O6 O Uani 0.98114(13) 0.22956(11) 0.79738(6) 1.000 0.0272(4) . .
O7 O Uani 1.01106(13) 0.07308(11) 0.69045(6) 1.000 0.0276(4) . .
O8 O Uani 0.87347(14) 0.07182(11) 0.62147(6) 1.000 0.0296(5) . .
C1 C Uani 0.94295(16) 0.22385(14) 0.65714(8) 1.000 0.0197(5) . .
C2 C Uani 0.93799(16) 0.27085(14) 0.70394(8) 1.000 0.0200(5) . .
C3 C Uani 0.94438(16) 0.37691(15) 0.71148(8) 1.000 0.0209(5) . .
C4 C Uani 0.96662(17) 0.44073(15) 0.67445(8) 1.000 0.0220(6) . .
C5 C Uani 0.95748(17) 0.54695(16) 0.67918(8) 1.000 0.0230(6) . .
C6 C Uani 0.9997(2) 0.69552(16) 0.64165(10) 1.000 0.0342(7) . .
C7 C Uani 0.92378(17) 0.41296(15) 0.76582(8) 1.000 0.0220(6) . .
C8 C Uani 0.7986(2) 0.4111(2) 0.82566(10) 1.000 0.0374(8) . .
C9 C Uani 0.92734(17) 0.21413(15) 0.75403(8) 1.000 0.0219(6) . .
C10 C Uani 0.8388(2) 0.08842(19) 0.79163(10) 1.000 0.0349(7) . .
C11 C Uani 0.93599(17) 0.11604(15) 0.65449(8) 1.000 0.0214(6) . .
C12 C Uani 1.0120(2) -0.03114(17) 0.68973(12) 1.000 0.0395(8) . .
C13 C Uani 0.72636(17) 0.24198(15) 0.49880(8) 1.000 0.0212(5) . .
C14 C Uani 0.7871(2) 0.17049(19) 0.47931(10) 1.000 0.0353(7) . .
C15 C Uani 0.7491(2) 0.1256(2) 0.43059(12) 1.000 0.0460(9) . .
C16 C Uani 0.6511(2) 0.1504(2) 0.40142(10) 1.000 0.0373(8) . .
C17 C Uani 0.5899(2) 0.22114(17) 0.42087(9) 1.000 0.0312(7) . .
C18 C Uani 0.62635(18) 0.26670(16) 0.46919(9) 1.000 0.0263(6) . .
C19 C Uani 0.73004(17) 0.42386(14) 0.55879(8) 1.000 0.0201(5) . .
C20 C Uani 0.80090(17) 0.49725(15) 0.54930(8) 1.000 0.0222(6) . .
C21 C Uani 0.76568(18) 0.59296(16) 0.54512(9) 1.000 0.0259(6) . .
C22 C Uani 0.66118(19) 0.61576(16) 0.55070(9) 1.000 0.0279(6) . .
C23 C Uani 0.59041(19) 0.54325(17) 0.56010(9) 1.000 0.0285(6) . .
C24 C Uani 0.62421(17) 0.44779(16) 0.56420(8) 1.000 0.0237(6) . .
C25 C Uani 0.68615(17) 0.24610(15) 0.60730(8) 1.000 0.0219(5) . .
C26 C Uani 0.62174(18) 0.16579(16) 0.59159(9) 1.000 0.0264(6) . .
C27 C Uani 0.5524(2) 0.13020(17) 0.62475(10) 1.000 0.0320(7) . .
C28 C Uani 0.54788(19) 0.17320(18) 0.67404(10) 1.000 0.0321(7) . .
C29 C Uani 0.61261(19) 0.25258(18) 0.69021(9) 1.000 0.0291(6) . .
C30 C Uani 0.68073(17) 0.28955(16) 0.65706(8) 1.000 0.0243(6) . .
C31 C Uani 1.19340(17) 0.18908(15) 0.55003(8) 1.000 0.0214(5) . .
C32 C Uani 1.29964(19) 0.19095(16) 0.54080(9) 1.000 0.0268(6) . .
C33 C Uani 1.3299(2) 0.13356(17) 0.50021(10) 1.000 0.0316(7) . .
C34 C Uani 1.2560(2) 0.07512(17) 0.46896(9) 1.000 0.0339(7) . .
C35 C Uani 1.1509(2) 0.07284(18) 0.47809(10) 1.000 0.0349(7) . .
C36 C Uani 1.1198(2) 0.12949(17) 0.51856(9) 1.000 0.0295(7) . .
C37 C Uani 1.22783(16) 0.37021(15) 0.61104(8) 1.000 0.0213(6) . .
C38 C Uani 1.33251(17) 0.36819(16) 0.63999(9) 1.000 0.0256(6) . .
C39 C Uani 1.39290(18) 0.45236(17) 0.64671(9) 1.000 0.0294(7) . .
C40 C Uani 1.34947(19) 0.53952(16) 0.62561(9) 1.000 0.0269(6) . .
C41 C Uani 1.24666(18) 0.54153(16) 0.59645(9) 1.000 0.0254(6) . .
C42 C Uani 1.18526(17) 0.45743(15) 0.58899(8) 1.000 0.0221(6) . .
C43 C Uani 1.20349(16) 0.19330(16) 0.66501(8) 1.000 0.0220(6) . .
C44 C Uani 1.19608(17) 0.23584(17) 0.71496(9) 1.000 0.0257(6) . .
C45 C Uani 1.23104(18) 0.18566(19) 0.76233(9) 1.000 0.0307(7) . .
C46 C Uani 1.27300(18) 0.09355(19) 0.76071(9) 1.000 0.0325(7) . .
C47 C Uani 1.28285(19) 0.05175(18) 0.71159(9) 1.000 0.0302(7) . .
C48 C Uani 1.24787(17) 0.10138(16) 0.66387(9) 1.000 0.0250(6) . .
H4 H Uiso 0.991(2) 0.4161(18) 0.6369(6) 1.000 0.0260 . .
H6A H Uiso 0.92420 0.71550 0.63510 1.000 0.0510 calc R
H6B H Uiso 1.03610 0.72090 0.61290 1.000 0.0510 calc R
H6C H Uiso 1.03470 0.72100 0.67650 1.000 0.0510 calc R
H8A H Uiso 0.85800 0.38820 0.85280 1.000 0.0560 calc R
H8B H Uiso 0.73230 0.37750 0.83040 1.000 0.0560 calc R
H8C H Uiso 0.78940 0.48090 0.82990 1.000 0.0560 calc R
H10A H Uiso 0.90780 0.05750 0.80540 1.000 0.0520 calc R
H10B H Uiso 0.78420 0.03850 0.78120 1.000 0.0520 calc R
H10C H Uiso 0.81690 0.12940 0.81980 1.000 0.0520 calc R
H12A H Uiso 0.94560 -0.05570 0.70050 1.000 0.0590 calc R
H12B H Uiso 1.07400 -0.05480 0.71500 1.000 0.0590 calc R
H12C H Uiso 1.01700 -0.05380 0.65330 1.000 0.0590 calc R
H14 H Uiso 0.85460 0.15230 0.49930 1.000 0.0420 calc R
H15 H Uiso 0.79140 0.07720 0.41720 1.000 0.0550 calc R
H16 H Uiso 0.62550 0.11900 0.36820 1.000 0.0450 calc R
H17 H Uiso 0.52230 0.23860 0.40080 1.000 0.0370 calc R
H18 H Uiso 0.58350 0.31490 0.48240 1.000 0.0320 calc R
H20 H Uiso 0.87290 0.48200 0.54570 1.000 0.0270 calc R
H21 H Uiso 0.81370 0.64280 0.53840 1.000 0.0310 calc R
H22 H Uiso 0.63790 0.68120 0.54810 1.000 0.0330 calc R
H23 H Uiso 0.51860 0.55910 0.56370 1.000 0.0340 calc R
H24 H Uiso 0.57550 0.39830 0.57070 1.000 0.0280 calc R
H26 H Uiso 0.62520 0.13520 0.55800 1.000 0.0320 calc R
H27 H Uiso 0.50800 0.07610 0.61350 1.000 0.0380 calc R
H28 H Uiso 0.50070 0.14860 0.69670 1.000 0.0390 calc R
H29 H Uiso 0.61020 0.28180 0.72420 1.000 0.0350 calc R
H30 H Uiso 0.72390 0.34460 0.66820 1.000 0.0290 calc R
H32 H Uiso 1.35100 0.23110 0.56210 1.000 0.0320 calc R
H33 H Uiso 1.40230 0.13470 0.49400 1.000 0.0380 calc R
H34 H Uiso 1.27740 0.03650 0.44120 1.000 0.0410 calc R
H35 H Uiso 1.09980 0.03250 0.45670 1.000 0.0420 calc R
H36 H Uiso 1.04740 0.12750 0.52480 1.000 0.0350 calc R
H38 H Uiso 1.36210 0.30910 0.65500 1.000 0.0310 calc R
H39 H Uiso 1.46430 0.45060 0.66580 1.000 0.0350 calc R
H40 H Uiso 1.39030 0.59750 0.63120 1.000 0.0320 calc R
H41 H Uiso 1.21770 0.60080 0.58140 1.000 0.0300 calc R
H42 H Uiso 1.11460 0.45930 0.56900 1.000 0.0270 calc R
H44 H Uiso 1.16710 0.29910 0.71630 1.000 0.0310 calc R
H45 H Uiso 1.22610 0.21480 0.79610 1.000 0.0370 calc R
H46 H Uiso 1.29510 0.05890 0.79320 1.000 0.0390 calc R
H47 H Uiso 1.31350 -0.01090 0.71050 1.000 0.0360 calc R
H48 H Uiso 1.25430 0.07230 0.63030 1.000 0.0300 calc R

loop_
_atom_type_symbol
_atom_type_description
_atom_type_scat_dispersion_real
_atom_type_scat_dispersion_imag
_atom_type_scat_source
Pd Pd -0.9988 1.0072 'International Tables Vol C Tables 4.2.6.8 and 6.1.1.4'
P P 0.1023 0.0942 'International Tables Vol C Tables 4.2.6.8 and 6.1.1.4'
O O 0.0106 0.0060 'International Tables Vol C Tables 4.2.6.8 and 6.1.1.4'
Cl Cl 0.1484 0.1585 'International Tables Vol C Tables 4.2.6.8 and 6.1.1.4'
H H 0.0000 0.0000 'International Tables Vol C Tables 4.2.6.8 and 6.1.1.4'
C C 0.0033 0.0016 'International Tables Vol C Tables 4.2.6.8 and 6.1.1.4'

loop_
_geom_angle_atom_site_label_1
_geom_angle_atom_site_label_2
_geom_angle_atom_site_label_3
_geom_angle
_geom_angle_publ_flag
Cl1 Pd1 P1 89.64(2) yes
Cl1 Pd1 P2 88.83(2) yes
Cl1 Pd1 C1 178.09(6) yes
P1 Pd1 P2 177.64(2) yes
P1 Pd1 C1 89.31(6) yes
P2 Pd1 C1 92.16(6) yes
Pd1 P1 C13 110.07(7) yes
Pd1 P1 C19 113.76(7) yes
Pd1 P1 C25 120.75(7) yes
C13 P1 C19 106.31(9) yes
C13 P1 C25 102.83(10) yes
C19 P1 C25 101.70(10) yes
Pd1 P2 C31 109.94(7) yes
Pd1 P2 C37 115.50(7) yes
Pd1 P2 C43 117.26(7) yes
C31 P2 C37 106.94(10) yes
C31 P2 C43 104.05(10) yes
C37 P2 C43 102.06(10) yes
C5 O1 C6 115.53(17) yes
C7 O3 C8 114.44(17) yes
C9 O5 C10 114.72(17) yes
C11 O7 C12 116.20(18) yes
Pd1 C1 C2 128.45(15) yes
Pd1 C1 C11 111.09(13) yes
C2 C1 C11 120.45(18) no
C1 C2 C3 125.30(18) no
C1 C2 C9 119.93(18) no
C3 C2 C9 114.76(17) no
C2 C3 C4 125.09(19) no
C2 C3 C7 115.33(17) no
C4 C3 C7 119.58(19) no
C3 C4 C5 124.62(19) no
O1 C5 O2 124.0(2) yes
O1 C5 C4 110.24(17) yes
O2 C5 C4 125.8(2) yes
O3 C7 O4 125.09(19) yes
O3 C7 C3 109.85(17) yes
O4 C7 C3 125.0(2) yes
O5 C9 O6 124.12(19) yes
O5 C9 C2 112.50(17) yes
O6 C9 C2 123.36(19) yes
O7 C11 O8 123.35(19) yes
O7 C11 C1 112.48(17) yes
O8 C11 C1 124.04(19) yes
P1 C13 C14 119.53(17) yes
P1 C13 C18 121.21(16) yes
C14 C13 C18 119.2(2) no
C13 C14 C15 119.9(2) no
C14 C15 C16 120.8(2) no
C15 C16 C17 119.5(2) no
C16 C17 C18 120.5(2) no
C13 C18 C17 120.1(2) no
P1 C19 C20 120.35(16) yes
P1 C19 C24 120.32(16) yes
C20 C19 C24 119.33(19) no
C19 C20 C21 119.8(2) no
C20 C21 C22 120.4(2) no
C21 C22 C23 120.1(2) no
C22 C23 C24 120.1(2) no
C19 C24 C23 120.2(2) no
P1 C25 C26 121.78(16) yes
P1 C25 C30 119.20(16) yes
C26 C25 C30 119.0(2) no
C25 C26 C27 120.4(2) no
C26 C27 C28 120.3(2) no
C27 C28 C29 119.7(2) no
C28 C29 C30 120.5(2) no
C25 C30 C29 120.2(2) no
P2 C31 C32 122.16(16) yes
P2 C31 C36 118.62(17) yes
C32 C31 C36 119.2(2) no
C31 C32 C33 119.6(2) no
C32 C33 C34 120.7(2) no
C33 C34 C35 119.8(2) no
C34 C35 C36 120.0(2) no
C31 C36 C35 120.7(2) no
P2 C37 C38 119.23(16) yes
P2 C37 C42 121.24(16) yes
C38 C37 C42 119.53(19) no
C37 C38 C39 120.0(2) no
C38 C39 C40 120.3(2) no
C39 C40 C41 119.8(2) no
C40 C41 C42 120.5(2) no
C37 C42 C41 119.8(2) no
P2 C43 C44 118.43(17) yes
P2 C43 C48 122.42(16) yes
C44 C43 C48 119.1(2) no
C43 C44 C45 120.1(2) no
C44 C45 C46 120.4(2) no
C45 C46 C47 120.0(2) no
C46 C47 C48 120.1(2) no
C43 C48 C47 120.4(2) no
C3 C4 H4 120.8(13) no
C5 C4 H4 114.5(13) no
O1 C6 H6A 109.00 no
O1 C6 H6B 109.00 no
O1 C6 H6C 109.00 no
H6A C6 H6B 109.00 no
H6A C6 H6C 110.00 no
H6B C6 H6C 109.00 no
O3 C8 H8A 110.00 no
O3 C8 H8B 109.00 no
O3 C8 H8C 109.00 no
H8A C8 H8B 109.00 no
H8A C8 H8C 109.00 no
H8B C8 H8C 110.00 no
O5 C10 H10A 109.00 no
O5 C10 H10B 110.00 no
O5 C10 H10C 109.00 no
H10A C10 H10B 109.00 no
H10A C10 H10C 109.00 no
H10B C10 H10C 109.00 no
O7 C12 H12A 109.00 no
O7 C12 H12B 109.00 no
O7 C12 H12C 109.00 no
H12A C12 H12B 109.00 no
H12A C12 H12C 109.00 no
H12B C12 H12C 110.00 no
C13 C14 H14 120.00 no
C15 C14 H14 120.00 no
C14 C15 H15 120.00 no
C16 C15 H15 120.00 no
C15 C16 H16 120.00 no
C17 C16 H16 120.00 no
C16 C17 H17 120.00 no
C18 C17 H17 120.00 no
C13 C18 H18 120.00 no
C17 C18 H18 120.00 no
C19 C20 H20 120.00 no
C21 C20 H20 120.00 no
C20 C21 H21 120.00 no
C22 C21 H21 120.00 no
C21 C22 H22 120.00 no
C23 C22 H22 120.00 no
C22 C23 H23 120.00 no
C24 C23 H23 120.00 no
C19 C24 H24 120.00 no
C23 C24 H24 120.00 no
C25 C26 H26 120.00 no
C27 C26 H26 120.00 no
C26 C27 H27 120.00 no
C28 C27 H27 120.00 no
C27 C28 H28 120.00 no
C29 C28 H28 120.00 no
C28 C29 H29 120.00 no
C30 C29 H29 120.00 no
C25 C30 H30 120.00 no
C29 C30 H30 120.00 no
C31 C32 H32 120.00 no
C33 C32 H32 120.00 no
C32 C33 H33 120.00 no
C34 C33 H33 120.00 no
C33 C34 H34 120.00 no
C35 C34 H34 120.00 no
C34 C35 H35 120.00 no
C36 C35 H35 120.00 no
C31 C36 H36 120.00 no
C35 C36 H36 120.00 no
C37 C38 H38 120.00 no
C39 C38 H38 120.00 no
C38 C39 H39 120.00 no
C40 C39 H39 120.00 no
C39 C40 H40 120.00 no
C41 C40 H40 120.00 no
C40 C41 H41 120.00 no
C42 C41 H41 120.00 no
C37 C42 H42 120.00 no
C41 C42 H42 120.00 no
C43 C44 H44 120.00 no
C45 C44 H44 120.00 no
C44 C45 H45 120.00 no
C46 C45 H45 120.00 no
C45 C46 H46 120.00 no
C47 C46 H46 120.00 no
C46 C47 H47 120.00 no
C48 C47 H47 120.00 no
C43 C48 H48 120.00 no
C47 C48 H48 120.00 no

loop_
_geom_bond_atom_site_label_1
_geom_bond_atom_site_label_2
_geom_bond_distance
_geom_bond_publ_flag
Pd1 Cl1 2.3706(5) yes
Pd1 P1 2.3445(5) yes
Pd1 P2 2.3459(5) yes
Pd1 C1 2.005(2) yes
P1 C13 1.825(2) yes
P1 C19 1.832(2) yes
P1 C25 1.824(2) yes
P2 C31 1.822(2) yes
P2 C37 1.825(2) yes
P2 C43 1.822(2) yes
O1 C5 1.338(3) yes
O1 C6 1.445(3) yes
O2 C5 1.203(3) yes
O3 C7 1.345(3) yes
O3 C8 1.447(3) yes
O4 C7 1.192(3) yes
O5 C9 1.337(3) yes
O5 C10 1.445(3) yes
O6 C9 1.206(3) yes
O7 C11 1.338(3) yes
O7 C12 1.440(3) yes
O8 C11 1.214(3) yes
C1 C2 1.354(3) no
C1 C11 1.493(3) no
C2 C3 1.478(3) no
C2 C9 1.507(3) no
C3 C4 1.344(3) no
C3 C7 1.515(3) no
C4 C5 1.478(3) no
C13 C14 1.386(3) no
C13 C18 1.399(3) no
C14 C15 1.387(4) no
C15 C16 1.375(4) no
C16 C17 1.382(4) no
C17 C18 1.379(3) no
C19 C20 1.397(3) no
C19 C24 1.402(3) no
C20 C21 1.393(3) no
C21 C22 1.383(3) no
C22 C23 1.387(3) no
C23 C24 1.385(3) no
C25 C26 1.394(3) no
C25 C30 1.399(3) no
C26 C27 1.391(3) no
C27 C28 1.383(3) no
C28 C29 1.388(3) no
C29 C30 1.386(3) no
C31 C32 1.396(3) no
C31 C36 1.389(3) no
C32 C33 1.393(3) no
C33 C34 1.379(3) no
C34 C35 1.381(4) no
C35 C36 1.389(3) no
C37 C38 1.401(3) no
C37 C42 1.397(3) no
C38 C39 1.385(3) no
C39 C40 1.392(3) no
C40 C41 1.383(3) no
C41 C42 1.392(3) no
C43 C44 1.403(3) no
C43 C48 1.390(3) no
C44 C45 1.387(3) no
C45 C46 1.381(4) no
C46 C47 1.386(3) no
C47 C48 1.390(3) no
C4 H4 1.093(18) no
C6 H6A 0.9800 no
C6 H6B 0.9800 no
C6 H6C 0.9800 no
C8 H8A 0.9800 no
C8 H8B 0.9800 no
C8 H8C 0.9800 no
C10 H10A 0.9800 no
C10 H10B 0.9800 no
C10 H10C 0.9800 no
C12 H12A 0.9800 no
C12 H12B 0.9800 no
C12 H12C 0.9800 no
C14 H14 0.9500 no
C15 H15 0.9500 no
C16 H16 0.9500 no
C17 H17 0.9500 no
C18 H18 0.9500 no
C20 H20 0.9500 no
C21 H21 0.9500 no
C22 H22 0.9500 no
C23 H23 0.9500 no
C24 H24 0.9500 no
C26 H26 0.9500 no
C27 H27 0.9500 no
C28 H28 0.9500 no
C29 H29 0.9500 no
C30 H30 0.9500 no
C32 H32 0.9500 no
C33 H33 0.9500 no
C34 H34 0.9500 no
C35 H35 0.9500 no
C36 H36 0.9500 no
C38 H38 0.9500 no
C39 H39 0.9500 no
C40 H40 0.9500 no
C41 H41 0.9500 no
C42 H42 0.9500 no
C44 H44 0.9500 no
C45 H45 0.9500 no
C46 H46 0.9500 no
C47 H47 0.9500 no
C48 H48 0.9500 no

loop_
_geom_torsion_atom_site_label_1
_geom_torsion_atom_site_label_2
_geom_torsion_atom_site_label_3
_geom_torsion_atom_site_label_4
_geom_torsion
_geom_torsion_publ_flag
Cl1 Pd1 P1 C13 50.58(7) no
C1 Pd1 P1 C13 -127.81(9) no
Cl1 Pd1 P1 C19 -68.60(7) no
C1 Pd1 P1 C19 113.00(9) no
Cl1 Pd1 P1 C25 170.09(8) no
C1 Pd1 P1 C25 -8.31(10) no
Cl1 Pd1 P2 C31 -53.07(7) no
C1 Pd1 P2 C31 125.29(9) no
Cl1 Pd1 P2 C37 68.01(7) no
C1 Pd1 P2 C37 -113.62(9) no
Cl1 Pd1 P2 C43 -171.58(8) no
C1 Pd1 P2 C43 6.78(10) no
P1 Pd1 C1 C2 -88.05(19) no
P2 Pd1 C1 C2 93.79(19) no
P1 Pd1 C1 C11 92.97(14) no
P2 Pd1 C1 C11 -85.19(14) no
Pd1 P1 C25 C30 72.96(18) no
C13 P1 C25 C30 -164.01(17) no
C19 P1 C25 C30 -54.05(19) no
C25 P1 C13 C14 -107.10(19) no
Pd1 P1 C13 C18 -160.41(16) no
C19 P1 C13 C18 -36.8(2) no
C25 P1 C13 C18 69.69(19) no
Pd1 P1 C25 C26 -108.46(17) no
Pd1 P1 C19 C20 21.48(19) no
C13 P1 C19 C20 -99.83(18) no
C25 P1 C19 C20 152.90(17) no
Pd1 P1 C19 C24 -158.58(14) no
C13 P1 C19 C24 80.12(18) no
C25 P1 C19 C24 -27.15(18) no
C19 P1 C25 C26 124.53(19) no
Pd1 P1 C13 C14 22.8(2) no
C13 P1 C25 C26 14.6(2) no
C19 P1 C13 C14 146.44(19) no
Pd1 P2 C37 C42 -21.69(19) no
Pd1 P2 C43 C44 -67.06(18) no
C43 P2 C31 C32 -74.26(19) no
Pd1 P2 C43 C48 110.15(17) no
Pd1 P2 C31 C36 -23.00(19) no
C31 P2 C43 C44 171.32(17) no
C37 P2 C43 C44 60.19(19) no
Pd1 P2 C31 C32 159.37(16) no
C37 P2 C31 C32 33.3(2) no
C43 P2 C37 C38 28.91(19) no
C31 P2 C37 C42 101.00(18) no
C31 P2 C43 C48 -11.5(2) no
C37 P2 C43 C48 -122.60(19) no
C43 P2 C31 C36 103.37(18) no
Pd1 P2 C37 C38 157.28(15) no
C31 P2 C37 C38 -80.03(18) no
C43 P2 C37 C42 -150.07(17) no
C37 P2 C31 C36 -149.10(17) no
C6 O1 C5 O2 0.0(3) no
C6 O1 C5 C4 178.18(18) no
C8 O3 C7 O4 -4.7(3) no
C8 O3 C7 C3 172.25(18) no
C10 O5 C9 C2 177.99(18) no
C10 O5 C9 O6 -3.8(3) no
C12 O7 C11 C1 -178.43(18) no
C12 O7 C11 O8 -2.4(3) no
C2 C1 C11 O7 -56.4(3) no
C2 C1 C11 O8 127.6(2) no
Pd1 C1 C11 O7 122.73(16) no
C11 C1 C2 C3 179.76(19) no
Pd1 C1 C11 O8 -53.3(3) no
C11 C1 C2 C9 1.1(3) no
Pd1 C1 C2 C9 -177.81(15) no
Pd1 C1 C2 C3 0.9(3) no
C1 C2 C3 C4 -7.0(3) no
C1 C2 C9 O6 133.4(2) no
C1 C2 C3 C7 173.1(2) no
C1 C2 C9 O5 -48.4(3) no
C9 C2 C3 C4 171.8(2) no
C3 C2 C9 O6 -45.4(3) no
C3 C2 C9 O5 132.82(19) no
C9 C2 C3 C7 -8.2(3) no
C4 C3 C7 O3 116.8(2) no
C2 C3 C4 C5 170.7(2) no
C7 C3 C4 C5 -9.4(3) no
C2 C3 C7 O4 113.7(2) no
C4 C3 C7 O4 -66.3(3) no
C2 C3 C7 O3 -63.3(2) no
C3 C4 C5 O1 167.0(2) no
C3 C4 C5 O2 -14.8(4) no
P1 C13 C14 C15 177.9(2) no
C14 C13 C18 C17 -0.9(3) no
C18 C13 C14 C15 1.0(4) no
P1 C13 C18 C17 -177.71(18) no
C13 C14 C15 C16 -0.6(4) no
C14 C15 C16 C17 0.2(4) no
C15 C16 C17 C18 -0.1(4) no
C16 C17 C18 C13 0.5(4) no
C24 C19 C20 C21 -0.3(3) no
P1 C19 C24 C23 -179.87(16) no
P1 C19 C20 C21 179.70(16) no
C20 C19 C24 C23 0.1(3) no
C19 C20 C21 C22 0.5(3) no
C20 C21 C22 C23 -0.5(3) no
C21 C22 C23 C24 0.3(3) no
C22 C23 C24 C19 -0.1(3) no
P1 C25 C26 C27 -177.92(18) no
P1 C25 C30 C29 178.99(17) no
C26 C25 C30 C29 0.4(3) no
C30 C25 C26 C27 0.7(3) no
C25 C26 C27 C28 -1.0(4) no
C26 C27 C28 C29 0.3(4) no
C27 C28 C29 C30 0.7(4) no
C28 C29 C30 C25 -1.1(3) no
C36 C31 C32 C33 0.3(3) no
P2 C31 C32 C33 177.87(17) no
C32 C31 C36 C35 -0.5(3) no
P2 C31 C36 C35 -178.17(18) no
C31 C32 C33 C34 0.2(3) no
C32 C33 C34 C35 -0.4(4) no
C33 C34 C35 C36 0.2(4) no
C34 C35 C36 C31 0.3(4) no
P2 C37 C38 C39 -178.81(17) no
C38 C37 C42 C41 -0.7(3) no
C42 C37 C38 C39 0.2(3) no
P2 C37 C42 C41 178.29(16) no
C37 C38 C39 C40 1.1(3) no
C38 C39 C40 C41 -1.9(3) no
C39 C40 C41 C42 1.4(3) no
C40 C41 C42 C37 -0.1(3) no
P2 C43 C44 C45 176.20(17) no
C48 C43 C44 C45 -1.1(3) no
P2 C43 C48 C47 -176.19(17) no
C44 C43 C48 C47 1.0(3) no
C43 C44 C45 C46 -0.2(3) no
C44 C45 C46 C47 1.6(4) no
C45 C46 C47 C48 -1.7(4) no
C46 C47 C48 C43 0.4(3) no
